data_8101615
loop_
_publ_author_name
'Gesing, Thorsten M.'
'Uecker, Reinhard'
'Buhl, J.-C.'

_publ_section_title
;
Crystal structure of strontium praseodym trigallium heptaoxide, 
(Sr~0.5~Pr~0.5~)~2~Ga~3~O~7~
;
_journal_issue 4
_journal_name_full 'Zeitschrift f\"ur Kristallographie - New Crystal Structures'
_journal_page_first 429
_journal_page_last 429
_journal_volume 214
_journal_year 1999
_chemical_formula_moiety SrPrGa3O7
_chemical_formula_structural 'Sr Pr Ga3 O7'
_chemical_formula_sum 'Ga6 O14 Pr2 Sr2'
_chemical_formula_weight 549.69
_chemical_name_common SrPrGa3O7
_space_group_IT_number 140
_symmetry_cell_setting tetragonal
_symmetry_space_group_name_Hall '-I 4 2c'
_symmetry_space_group_name_H-M 'I 4/m c m'
_cell_angle_alpha 90.00
_cell_angle_beta 90.00
_cell_angle_gamma 90.00
_cell_formula_units_Z 2
_cell_length_a 8.01978(19)
_cell_length_b 8.01978(19)
_cell_length_c 5.29905(14)
_cell_measurement_temperature 295(2)
_cell_volume 340.82(1)
_diffrn_ambient_temperature 295(2)
_pd_calc_method 'Rietveld Refinement'
_pd_proc_ls_prof_R_factor 0.0261
_pd_proc_ls_prof_wR_expected 0.0162
_pd_proc_ls_prof_wR_factor 0.0395
_cod_depositor_comments
;
 Added _atom_site_type_symbol label and values.

 Antanas Vaitkus
 2013-04-12
;
_cod_original_sg_symbol_H-M 'P -4 21 m'
_cod_original_formula_sum 'Sr2 Pr2 Ga6 O14'
_cod_database_code 8101615
_pd_proc_ls_prof_r_factor_on_i 0.0248
_pd_proc_ls_prof_r_factor_on_f 0.0126

loop_
_symmetry_equiv_pos_as_xyz
x,y,z
-x,-y,z
x,-y,1/2+z
-x,y,1/2+z
-y,x,z
y,-x,z
y,x,1/2+z
-y,-x,1/2+z
-x,-y,-z
x,y,-z
-x,y,1/2-z
x,-y,1/2-z
y,-x,-z
-y,x,-z
-y,-x,1/2-z
y,x,1/2-z
1/2+x,1/2+y,1/2+z
1/2-x,1/2-y,1/2+z
1/2+x,1/2-y,z
1/2-x,1/2+y,z
1/2-y,1/2+x,1/2+z
1/2+y,1/2-x,1/2+z
1/2+y,1/2+x,z
1/2-y,1/2-x,z
1/2-x,1/2-y,1/2-z
1/2+x,1/2+y,1/2-z
1/2-x,1/2+y,-z
1/2+x,1/2-y,-z
1/2+y,1/2-x,1/2-z
1/2-y,1/2+x,1/2-z
1/2-y,1/2-x,-z
1/2+y,1/2+x,-z

loop_
_atom_site_label
_atom_site_type_symbol
_atom_site_fract_x
_atom_site_fract_y
_atom_site_fract_z
_atom_site_occupancy
_atom_site_thermal_displace_type
_atom_site_U_iso_or_equiv
_atom_site_symmetry_multiplicity
_atom_site_Wyckoff_symbol
SR(1) Sr 0.16205(93) 0.66205 0.50926(346) 0.5 Uiso 0.006 4 e
PR(1) Pr 0.16205(93) 0.66205 0.50926(346) 0.5 Uiso 0.006 4 e
GA(1) Ga 0.64368(118) 0.14368 0.97516(477) 1.0 Uiso 0.006 4 e
GA(2) Ga 0.0 0.0 0.0 1.0 Uiso 0.009 2 a
O(1) O 0.08442(470) 0.15987(636) 0.21242(680) 1.0 Uiso 0.012 8 f
O(2) O 0.63374(735) 0.13374 0.35603(817) 1.0 Uiso 0.012 4 e
O(3) O 0.0 0.5 0.19315(737) 1.0 Uiso 0.012 2 c

loop_
_geom_bond_atom_site_label_1
_geom_bond_atom_site_label_2
_geom_bond_distance
_geom_bond_publ_flag
Sr1 O2 2.45(4) y
Sr1 O3 2.49(3) y
Sr1 O2 2.49(2) y
Sr1 O2 2.49(6) y
Sr1 O1 2.51(4) y
Sr1 O1 2.51(4) y
Ga1 O3 1.86(2) y
Ga1 O1 1.92(5) y
Ga1 O1 1.92(5) y
Ga1 O2 2.02(5) y
Ga2 O1 1.84(4) y
Ga2 O1 1.84(4) y
Ga2 O1 1.84(4) y
Ga2 O1 1.84(4) y
